data_1572405
loop_
_publ_author_name
'Amin, Md Khairul'
'Ye, Chunchun'
'Pang, Shuhua'
'Liu, Yuancheng'
'Taylor, Dominic'
'Nichol, Gary S.'
'McKeown, Neil B.'

_publ_section_title
;
 Triptycene-like naphthopleiadene as a readily accessible scaffold for
 supramolecular and materials chemistry.
;
_journal_issue 36
_journal_name_full 'Chemical science'
_journal_page_first 14968
_journal_page_last 14976
_journal_paper_doi 10.1039/d4sc02755h
_journal_volume 15
_journal_year 2024
_chemical_formula_moiety 'C26 H16 O4 S, 2(C2 D6 O S)'
_chemical_formula_sum 'C30 H16 D12 O6 S3'
_chemical_formula_weight 592.78
_space_group_crystal_system monoclinic
_space_group_IT_number 14
_space_group_name_Hall '-P 2yn'
_space_group_name_H-M_alt 'P 1 21/n 1'
_atom_sites_solution_hydrogens mixed
_atom_sites_solution_primary dual
_audit_creation_date 2022-05-03
_audit_creation_method
;
Olex2 1.5-beta
(compiled 2022.04.07 svn.rca3783a0 for OlexSys, GUI svn.r6498)
;
_audit_update_record
;
2023-08-04 deposited with the CCDC.	2024-08-12 downloaded from the CCDC.
;
_cell_angle_alpha 90
_cell_angle_beta 98.763(2)
_cell_angle_gamma 90
_cell_formula_units_Z 4
_cell_length_a 10.5199(2)
_cell_length_b 18.4144(3)
_cell_length_c 13.8648(3)
_cell_measurement_reflns_used 24763
_cell_measurement_temperature 120.01(10)
_cell_measurement_theta_max 31.5970
_cell_measurement_theta_min 3.8630
_cell_volume 2654.50(9)
_computing_cell_refinement 'CrysAlisPro 1.171.41.123a (Rigaku OD, 2022)'
_computing_data_collection 'CrysAlisPro 1.171.41.123a (Rigaku OD, 2022)'
_computing_data_reduction 'CrysAlisPro 1.171.41.123a (Rigaku OD, 2022)'
_computing_molecular_graphics 'Olex2 1.5-beta (Dolomanov et al., 2009)'
_computing_publication_material 'Olex2 1.5-beta (Dolomanov et al., 2009)'
_computing_structure_refinement 'SHELXL 2018/3 (Sheldrick, 2015)'
_computing_structure_solution 'SHELXT 2018/2 (Sheldrick, 2018)'
_diffrn_ambient_environment N~2~
_diffrn_ambient_temperature 120.01(10)
_diffrn_detector 'CCD plate'
_diffrn_detector_area_resol_mean 8.0521
_diffrn_detector_type Eos
_diffrn_measured_fraction_theta_full 0.997
_diffrn_measured_fraction_theta_max 0.998
_diffrn_measurement_details
;
List of Runs (angles in degrees, time in seconds):

  # Type    Start    End  Width  t~exp~   \w     \q     \k     \f   Frames
#--------------------------------------------------------------------------
  1  \w    -83.00  -6.00   1.00   30.00    --  -24.07 134.00 -51.00   77
  2  \w    -83.00  -6.00   1.00   30.00    --  -24.07 135.00 128.00   77
  3  \w      6.00  85.00   1.00   30.00    --   25.94-134.00-118.00   79
  4  \w      6.00  85.00   1.00   30.00    --   25.94-135.00  61.00   79
  5  \w    -91.00  -7.00   1.00   30.00    --  -24.07 -57.00  30.00   84
  6  \w    -51.00  39.00   1.00   30.00    --  -24.07  77.00-180.00   90
  7  \w    -95.00   5.00   1.00   30.00    --  -24.07 -19.00  30.00  100
  8  \w    -20.00  65.00   1.00   30.00    --   25.94 -99.00 120.00   85
  9  \w    -39.00  53.00   1.00   30.00    --   25.94 -77.00-120.00   92
 10  \w    -20.00  65.00   1.00   30.00    --   25.94 -99.00 -90.00   85
 11  \w    -43.00  45.00   1.00   30.00    --   25.94 -38.00 -60.00   88
 12  \w    -91.00  -7.00   1.00   30.00    --  -24.07 -57.00-120.00   84
 13  \w    -91.00  -7.00   1.00   30.00    --  -24.07 -57.00 -60.00   84
 14  \w    -91.00  -7.00   1.00   30.00    --  -24.07 -57.00 150.00   84
 15  \w    -91.00  -7.00   1.00   30.00    --  -24.07 -57.00  90.00   84
 16  \w    -96.00 -39.00   1.00   30.00    --  -24.07-178.00  30.00   57
 17  \w    -41.00  43.00   1.00   30.00    --   25.94 -57.00  30.00   84
;
_diffrn_measurement_device 'four-circle diffractometer'
_diffrn_measurement_device_type 'Rigaku Oxford Diffraction XCalibur'
_diffrn_measurement_method '\w scans'
_diffrn_orient_matrix_type 'CrysAlisPro convention (1999,Acta A55,543-557)'
_diffrn_orient_matrix_UB_11 0.0042007000
_diffrn_orient_matrix_UB_12 -0.0034329000
_diffrn_orient_matrix_UB_13 -0.0503902000
_diffrn_orient_matrix_UB_21 0.0002795000
_diffrn_orient_matrix_UB_22 0.0383633000
_diffrn_orient_matrix_UB_23 -0.0045194000
_diffrn_orient_matrix_UB_31 0.0680789000
_diffrn_orient_matrix_UB_32 0.0000564000
_diffrn_orient_matrix_UB_33 0.0109239000
_diffrn_radiation_monochromator graphite
_diffrn_radiation_probe x-ray
_diffrn_radiation_type 'Mo K\a'
_diffrn_radiation_wavelength 0.71073
_diffrn_reflns_av_R_equivalents 0.0518
_diffrn_reflns_av_unetI/netI 0.0252
_diffrn_reflns_Laue_measured_fraction_full 0.997
_diffrn_reflns_Laue_measured_fraction_max 0.998
_diffrn_reflns_limit_h_max 14
_diffrn_reflns_limit_h_min -14
_diffrn_reflns_limit_k_max 25
_diffrn_reflns_limit_k_min -25
_diffrn_reflns_limit_l_max 19
_diffrn_reflns_limit_l_min -19
_diffrn_reflns_number 90040
_diffrn_reflns_point_group_measured_fraction_full 0.997
_diffrn_reflns_point_group_measured_fraction_max 0.998
_diffrn_reflns_theta_full 25.242
_diffrn_reflns_theta_max 29.574
_diffrn_reflns_theta_min 3.440
_diffrn_source 'fine-focus sealed X-ray tube'
_diffrn_source_current 40.0
_diffrn_source_type 'Enhance (Mo) X-ray Source'
_diffrn_source_voltage 50.0
_exptl_absorpt_coefficient_mu 0.325
_exptl_absorpt_correction_T_max 1.00000
_exptl_absorpt_correction_T_min 0.95497
_exptl_absorpt_correction_type multi-scan
_exptl_absorpt_process_details
;
CrysAlisPro 1.171.41.123a (Rigaku Oxford Diffraction, 2022)
Empirical absorption correction using spherical harmonics,
implemented in SCALE3 ABSPACK scaling algorithm.
;
_exptl_crystal_colour colourless
_exptl_crystal_colour_primary colourless
_exptl_crystal_density_diffrn 1.483
_exptl_crystal_description block
_exptl_crystal_F_000 1216
_exptl_crystal_recrystallization_method 'The material was recrystallised from d6-DMSO by slow cooling'
_exptl_crystal_size_max 0.35
_exptl_crystal_size_mid 0.26
_exptl_crystal_size_min 0.07
_refine_diff_density_max 0.598
_refine_diff_density_min -0.397
_refine_diff_density_rms 0.070
_refine_ls_extinction_method none
_refine_ls_goodness_of_fit_ref 1.208
_refine_ls_hydrogen_treatment mixed
_refine_ls_matrix_type full
_refine_ls_number_parameters 484
_refine_ls_number_reflns 7436
_refine_ls_number_restraints 53
_refine_ls_restrained_S_all 1.205
_refine_ls_R_factor_all 0.0638
_refine_ls_R_factor_gt 0.0572
_refine_ls_shift/su_max 0.001
_refine_ls_shift/su_mean 0.000
_refine_ls_structure_factor_coef Fsqd
_refine_ls_weighting_details 'w=1/[\s^2^(Fo^2^)+(0.0453P)^2^+2.3915P] where P=(Fo^2^+2Fc^2^)/3'
_refine_ls_weighting_scheme calc
_refine_ls_wR_factor_gt 0.1256
_refine_ls_wR_factor_ref 0.1290
_reflns_Friedel_coverage 0.000
_reflns_number_gt 6842
_reflns_number_total 7436
_reflns_threshold_expression 'I > 2\s(I)'
_cod_data_source_file d4sc02755h2.cif
_cod_data_source_block nm22004
_cod_depositor_comments 'Adding full bibliography for 1572402--1572407.cif.'
_cod_database_code 1572405
_shelx_shelxl_version_number 2018/3
_chemical_oxdiff_formula C26H16O4S
_chemical_oxdiff_usercomment '@ 120 K K75B61a'
_shelx_space_group_comment
;
The symmetry employed for this shelxl refinement is uniquely defined
by the following loop, which should always be used as a source of
symmetry information in preference to the above space-group names.
They are only intended as comments.
;
_shelx_estimated_absorpt_t_max 0.978
_shelx_estimated_absorpt_t_min 0.895
_olex2_refinement_description
;
1. Fixed Uiso
 At 1.2 times of:
  All C(H) groups
2. Restrained distances
 C23A-C24A \\sim C24-C23
 with sigma of 0.02
 S1A-C25 \\sim S1-C22
 with sigma of 0.02
 C24A-C23A \\sim C24-C23
 with sigma of 0.02
 C24A-C22 \\sim C25-C24
 with sigma of 0.02
 S1A-C23A \\sim S1-C23
 with sigma of 0.02
3. Rigid body (RIGU) restrains
 S1A, C22, C23A, C24A, C25
 with sigma for 1-2 distances of 0.004 and sigma for 1-3 distances of 0.004
 S1, C22, C23, C24, C25
 with sigma for 1-2 distances of 0.004 and sigma for 1-3 distances of 0.004
4. Others
 Sof(S1A)=Sof(C23A)=Sof(H23A)=Sof(C24A)=Sof(H24A)=1-FVAR(1)
 Sof(S1)=Sof(C23)=Sof(H23)=Sof(C24)=Sof(H24)=FVAR(1)
5.a Aromatic/amide H refined with riding coordinates:
 C23(H23), C23A(H23A), C24(H24), C24A(H24A)
;
_olex2_diffrn_ambient_temperature_device 'Oxford Cryosystems Cryostream 700+'
_olex2_exptl_crystal_mounting_method 'The crystal was mounted on a MITIGEN holder in Paratone oil'
_olex2_submission_original_sample_id K75B61a
_olex2_submission_special_instructions 'No special instructions were received'
_oxdiff_exptl_absorpt_empirical_details
;
Empirical correction (ABSPACK) includes:
- Absorption correction using spherical harmonics
- Frame scaling
;
_oxdiff_exptl_absorpt_empirical_full_max 1.157
_oxdiff_exptl_absorpt_empirical_full_min 0.944

loop_
_space_group_symop_operation_xyz
'x, y, z'
'-x+1/2, y+1/2, -z+1/2'
'-x, -y, -z'
'x-1/2, -y-1/2, z-1/2'

loop_
_atom_site_label
_atom_site_type_symbol
_atom_site_fract_x
_atom_site_fract_y
_atom_site_fract_z
_atom_site_U_iso_or_equiv
_atom_site_adp_type
_atom_site_occupancy
_atom_site_site_symmetry_order
_atom_site_calc_flag
_atom_site_refinement_flags_posn
_atom_site_refinement_flags_adp
_atom_site_refinement_flags_occupancy
_atom_site_disorder_assembly
_atom_site_disorder_group
S1 S 0.0450(5) 0.2087(3) 0.2942(3) 0.0212(7) Uani 0.475(3) 1 d D . P A 1
S1A S -0.1001(4) 0.3235(2) 0.3244(2) 0.0244(5) Uani 0.525(3) 1 d D . P A 2
O1 O 0.06833(15) 0.48960(8) 0.60027(11) 0.0277(3) Uani 1 1 d . . . . .
H1 H 0.002(3) 0.4631(18) 0.595(2) 0.049(9) Uiso 1 1 d . . . . .
O2 O 0.43849(13) 0.17371(7) 0.48435(11) 0.0204(3) Uani 1 1 d . . . . .
H2 H 0.514(3) 0.1627(19) 0.485(3) 0.055(10) Uiso 1 1 d . . . . .
O3 O 0.28085(14) 0.08842(8) 0.57480(11) 0.0251(3) Uani 1 1 d . . . . .
H3 H 0.329(3) 0.1146(16) 0.545(2) 0.036(8) Uiso 1 1 d . . . . .
O4 O -0.13541(15) 0.40211(9) 0.62183(13) 0.0317(4) Uani 1 1 d . . . . .
H4 H -0.181(3) 0.4143(19) 0.658(3) 0.053(10) Uiso 1 1 d . . . . .
C1 C 0.17271(19) 0.45400(10) 0.57580(13) 0.0205(4) Uani 1 1 d . . . . .
C2 C 0.16996(17) 0.38357(10) 0.53916(12) 0.0158(3) Uani 1 1 d . . . . .
C3 C 0.29036(16) 0.34917(9) 0.52958(12) 0.0146(3) Uani 1 1 d . . . . .
C4 C 0.30405(16) 0.27398(9) 0.50388(12) 0.0132(3) Uani 1 1 d . . . . .
C5 C 0.42633(17) 0.24621(10) 0.50303(13) 0.0161(3) Uani 1 1 d . . . . .
C6 C 0.53849(17) 0.28934(11) 0.52183(14) 0.0202(4) Uani 1 1 d . . . . .
H6 H 0.625(3) 0.2676(15) 0.523(2) 0.034(7) Uiso 1 1 d . . . . .
C7 C 0.52676(18) 0.36032(11) 0.54448(14) 0.0216(4) Uani 1 1 d . . . . .
H7 H 0.602(3) 0.3889(15) 0.560(2) 0.032(7) Uiso 1 1 d . . . . .
C8 C 0.40543(18) 0.39145(10) 0.55053(13) 0.0184(3) Uani 1 1 d . . . . .
C9 C 0.3995(2) 0.46505(11) 0.57923(14) 0.0233(4) Uani 1 1 d . . . . .
H9 H 0.473(3) 0.4919(15) 0.592(2) 0.032(7) Uiso 1 1 d . . . . .
C10 C 0.2864(2) 0.49584(11) 0.59137(15) 0.0238(4) Uani 1 1 d . . . . .
H10 H 0.284(3) 0.5453(15) 0.611(2) 0.033(7) Uiso 1 1 d . . . . .
C11 C 0.18941(17) 0.12822(10) 0.61189(13) 0.0184(3) Uani 1 1 d . . . . .
C12 C 0.14236(16) 0.19433(10) 0.57396(12) 0.0146(3) Uani 1 1 d . . . . .
C13 C 0.04987(16) 0.23240(10) 0.62215(12) 0.0164(3) Uani 1 1 d . . . . .
C14 C -0.00117(17) 0.30318(10) 0.59536(13) 0.0180(3) Uani 1 1 d . . . . .
C15 C -0.08960(18) 0.33419(12) 0.64800(15) 0.0241(4) Uani 1 1 d . . . . .
C16 C -0.1309(2) 0.29903(14) 0.72780(17) 0.0319(5) Uani 1 1 d . . . . .
H16 H -0.191(3) 0.3210(16) 0.758(2) 0.041(8) Uiso 1 1 d . . . . .
C17 C -0.0834(2) 0.23254(14) 0.75429(16) 0.0304(5) Uani 1 1 d . . . . .
H17 H -0.108(2) 0.2079(14) 0.809(2) 0.028(6) Uiso 1 1 d . . . . .
C18 C 0.00610(18) 0.19751(12) 0.70360(14) 0.0225(4) Uani 1 1 d . . . . .
C19 C 0.0535(2) 0.12823(13) 0.73504(15) 0.0262(4) Uani 1 1 d . . . . .
H19 H 0.019(2) 0.1061(14) 0.786(2) 0.030(7) Uiso 1 1 d . . . . .
C20 C 0.1430(2) 0.09448(12) 0.69107(15) 0.0242(4) Uani 1 1 d . . . . .
H20 H 0.176(3) 0.0506(16) 0.711(2) 0.037(7) Uiso 1 1 d . . . . .
C21 C 0.19228(15) 0.22075(9) 0.48229(12) 0.0124(3) Uani 1 1 d . . . . .
H21 H 0.2280(19) 0.1794(12) 0.4585(15) 0.008(5) Uiso 1 1 d . . . . .
C22 C 0.08771(16) 0.24749(10) 0.40498(12) 0.0152(3) Uani 1 1 d D . . . .
C23 C -0.0730(9) 0.2732(4) 0.2643(7) 0.0263(16) Uani 0.475(3) 1 d D . P A 1
H23 H -0.132316 0.271269 0.205362 0.032 Uiso 0.475(3) 1 calc R U P A 1
C23A C -0.0577(8) 0.2507(4) 0.2594(5) 0.0217(12) Uani 0.525(3) 1 d D . P A 2
H23A H -0.098258 0.238488 0.195517 0.026 Uiso 0.525(3) 1 calc R U P A 2
C24 C -0.0753(15) 0.3276(9) 0.3319(10) 0.029(3) Uani 0.475(3) 1 d D . P A 1
H24 H -0.127173 0.370091 0.324417 0.035 Uiso 0.475(3) 1 calc R U P A 1
C24A C 0.0415(16) 0.2124(9) 0.3104(10) 0.019(2) Uani 0.525(3) 1 d D . P A 2
H24A H 0.076086 0.168978 0.288014 0.023 Uiso 0.525(3) 1 calc R U P A 2
C25 C 0.01834(17) 0.30745(10) 0.41860(12) 0.0166(3) Uani 1 1 d D . . . .
C26 C 0.03712(17) 0.34871(10) 0.51274(13) 0.0166(3) Uani 1 1 d . . . . .
H26 H -0.021(2) 0.3882(12) 0.5003(16) 0.012(5) Uiso 1 1 d . . . . .
S2 S -0.24547(5) 0.51929(3) 0.80110(4) 0.02596(12) Uani 1 1 d . . . . .
O5 O -0.28550(16) 0.45419(12) 0.73751(16) 0.0513(6) Uani 1 1 d . . . . .
C27 C -0.1975(5) 0.5844(2) 0.7219(3) 0.0689(12) Uani 1 1 d . . . . .
D27A D -0.123(4) 0.569(2) 0.700(3) 0.092(15) Uiso 1 1 d . . . . .
D27B D -0.163(4) 0.623(2) 0.773(3) 0.081(13) Uiso 1 1 d . . . . .
D27C D -0.270(6) 0.605(3) 0.684(5) 0.14(2) Uiso 1 1 d . . . . .
C30 C -0.0921(3) 0.4970(2) 0.8659(3) 0.0515(8) Uani 1 1 d . . . . .
D30A D -0.037(4) 0.483(2) 0.818(3) 0.068(11) Uiso 1 1 d . . . . .
D30B D -0.062(3) 0.541(2) 0.897(3) 0.063(10) Uiso 1 1 d . . . . .
D30C D -0.104(5) 0.464(3) 0.906(4) 0.099(17) Uiso 1 1 d . . . . .
S3 S 0.77635(5) 0.14539(3) 0.43525(4) 0.02616(12) Uani 1 1 d . . . . .
O6 O 0.67067(15) 0.12651(10) 0.49429(14) 0.0370(4) Uani 1 1 d . . . . .
C28 C 0.7162(3) 0.11747(18) 0.3137(2) 0.0416(6) Uani 1 1 d . . . . .
D28A D 0.686(3) 0.0677(17) 0.319(2) 0.037(7) Uiso 1 1 d . . . . .
D28B D 0.783(3) 0.1170(17) 0.276(2) 0.043(8) Uiso 1 1 d . . . . .
D28C D 0.651(3) 0.1534(19) 0.294(3) 0.058(10) Uiso 1 1 d . . . . .
C29 C 0.89188(19) 0.07540(12) 0.46556(17) 0.0258(4) Uani 1 1 d . . . . .
D29A D 0.931(3) 0.0839(15) 0.536(2) 0.034(7) Uiso 1 1 d . . . . .
D29B D 0.958(3) 0.0776(15) 0.423(2) 0.033(7) Uiso 1 1 d . . . . .
D29C D 0.852(3) 0.0304(15) 0.458(2) 0.031(7) Uiso 1 1 d . . . . .

loop_
_atom_site_aniso_label
_atom_site_aniso_U_11
_atom_site_aniso_U_22
_atom_site_aniso_U_33
_atom_site_aniso_U_23
_atom_site_aniso_U_13
_atom_site_aniso_U_12
S1 0.0195(9) 0.0300(10) 0.0125(10) -0.0066(7) -0.0023(7) 0.0065(6)
S1A 0.0230(12) 0.0296(8) 0.0170(7) -0.0022(6) -0.0084(6) 0.0047(7)
O1 0.0282(8) 0.0242(7) 0.0291(8) -0.0114(6) -0.0009(6) 0.0076(6)
O2 0.0140(6) 0.0197(7) 0.0280(7) -0.0015(5) 0.0044(5) 0.0031(5)
O3 0.0228(7) 0.0202(7) 0.0328(8) 0.0060(6) 0.0059(6) 0.0033(5)
O4 0.0227(7) 0.0383(9) 0.0344(9) -0.0147(7) 0.0060(6) 0.0093(6)
C1 0.0254(9) 0.0204(9) 0.0141(8) -0.0034(7) -0.0017(7) 0.0046(7)
C2 0.0187(8) 0.0173(8) 0.0104(7) -0.0013(6) -0.0013(6) 0.0013(6)
C3 0.0166(8) 0.0170(8) 0.0096(7) 0.0012(6) 0.0000(6) -0.0009(6)
C4 0.0136(7) 0.0157(8) 0.0098(7) 0.0012(6) 0.0002(5) 0.0004(6)
C5 0.0164(8) 0.0191(8) 0.0129(7) 0.0009(6) 0.0026(6) 0.0000(6)
C6 0.0137(8) 0.0264(10) 0.0205(9) 0.0012(7) 0.0029(6) -0.0016(7)
C7 0.0173(8) 0.0268(10) 0.0203(9) 0.0001(7) 0.0016(7) -0.0061(7)
C8 0.0203(8) 0.0198(9) 0.0146(8) -0.0001(6) 0.0011(6) -0.0041(7)
C9 0.0282(10) 0.0207(9) 0.0200(9) -0.0023(7) 0.0004(7) -0.0086(7)
C10 0.0322(10) 0.0173(9) 0.0205(9) -0.0047(7) -0.0009(7) -0.0017(7)
C11 0.0147(8) 0.0213(9) 0.0182(8) 0.0013(7) -0.0011(6) -0.0028(6)
C12 0.0118(7) 0.0196(8) 0.0115(7) -0.0002(6) -0.0008(6) -0.0025(6)
C13 0.0127(7) 0.0239(9) 0.0119(7) -0.0034(6) -0.0007(6) -0.0034(6)
C14 0.0129(7) 0.0251(9) 0.0151(8) -0.0072(7) -0.0010(6) -0.0005(6)
C15 0.0156(8) 0.0347(11) 0.0217(9) -0.0118(8) 0.0014(7) -0.0005(7)
C16 0.0215(10) 0.0507(14) 0.0259(11) -0.0147(10) 0.0120(8) -0.0037(9)
C17 0.0257(10) 0.0488(14) 0.0187(9) -0.0067(9) 0.0097(8) -0.0105(9)
C18 0.0174(8) 0.0358(11) 0.0141(8) -0.0009(7) 0.0022(6) -0.0066(7)
C19 0.0243(9) 0.0371(12) 0.0164(9) 0.0062(8) 0.0006(7) -0.0110(8)
C20 0.0247(9) 0.0259(10) 0.0199(9) 0.0069(7) -0.0030(7) -0.0071(8)
C21 0.0110(7) 0.0149(7) 0.0108(7) -0.0004(6) 0.0002(5) 0.0009(6)
C22 0.0141(7) 0.0209(8) 0.0100(7) -0.0019(6) -0.0002(6) 0.0001(6)
C23 0.026(3) 0.031(4) 0.017(3) -0.010(3) -0.0113(19) 0.011(3)
C23A 0.029(3) 0.027(3) 0.0088(17) -0.012(2) 0.0009(16) 0.001(2)
C24 0.024(6) 0.036(4) 0.025(4) -0.024(3) -0.003(3) 0.002(3)
C24A 0.020(3) 0.019(3) 0.021(5) 0.001(3) 0.006(3) -0.002(2)
C25 0.0157(8) 0.0216(9) 0.0113(7) -0.0021(6) -0.0022(6) 0.0024(6)
C26 0.0155(8) 0.0195(8) 0.0137(8) -0.0036(6) -0.0019(6) 0.0050(6)
S2 0.0211(2) 0.0315(3) 0.0260(3) -0.0086(2) 0.00616(18) 0.00396(19)
O5 0.0243(8) 0.0635(13) 0.0683(13) -0.0448(11) 0.0142(8) -0.0049(8)
C27 0.098(3) 0.0458(19) 0.072(3) 0.0286(18) 0.041(2) 0.028(2)
C30 0.0487(17) 0.0545(19) 0.0437(16) -0.0073(14) -0.0171(13) 0.0191(14)
S3 0.0202(2) 0.0239(2) 0.0337(3) 0.0022(2) 0.00187(19) 0.00281(18)
O6 0.0238(8) 0.0412(10) 0.0485(10) 0.0109(8) 0.0134(7) 0.0139(7)
C28 0.0290(12) 0.0583(18) 0.0337(13) 0.0051(12) -0.0070(10) -0.0032(12)
C29 0.0152(8) 0.0272(11) 0.0338(11) -0.0008(8) 0.0001(8) 0.0034(7)

loop_
_atom_type_symbol
_atom_type_description
_atom_type_scat_dispersion_real
_atom_type_scat_dispersion_imag
_atom_type_scat_source
C C 0.0033 0.0016 'International Tables Vol C Tables 4.2.6.8 and 6.1.1.4'
H H 0.0000 0.0000 'International Tables Vol C Tables 4.2.6.8 and 6.1.1.4'
D D 0.0000 0.0000 'International Tables Vol C Tables 4.2.6.8 and 6.1.1.4'
O O 0.0106 0.0060 'International Tables Vol C Tables 4.2.6.8 and 6.1.1.4'
S S 0.1246 0.1234 'International Tables Vol C Tables 4.2.6.8 and 6.1.1.4'

loop_
_exptl_crystal_face_index_h
_exptl_crystal_face_index_k
_exptl_crystal_face_index_l
_exptl_crystal_face_perp_dist
0 1 0 0.1295
0 -1 0 0.1328
-1 1 0 0.1763
1 -1 0 0.1704
-1 -1 0 0.1702
1 1 0 0.1761
0 0 1 0.0489
0 0 -1 0.0203
1 0 0 0.1705
-1 0 0 0.1688

loop_
_geom_angle_atom_site_label_1
_geom_angle_atom_site_label_2
_geom_angle_atom_site_label_3
_geom_angle
_geom_angle_site_symmetry_1
_geom_angle_site_symmetry_3
_geom_angle_publ_flag
C22 S1 C23 90.6(4) . . ?
C25 S1A C23A 92.8(3) . . ?
C1 O1 H1 113(2) . . ?
C5 O2 H2 111(2) . . ?
C11 O3 H3 112.5(19) . . ?
C15 O4 H4 109(3) . . ?
O1 C1 C2 124.44(18) . . ?
O1 C1 C10 113.24(17) . . ?
C2 C1 C10 122.33(18) . . ?
C1 C2 C3 118.29(16) . . ?
C1 C2 C26 116.46(16) . . ?
C3 C2 C26 125.25(15) . . ?
C2 C3 C4 124.56(15) . . ?
C8 C3 C2 118.07(16) . . ?
C8 C3 C4 117.33(16) . . ?
C3 C4 C21 124.23(15) . . ?
C5 C4 C3 118.95(15) . . ?
C5 C4 C21 116.75(15) . . ?
O2 C5 C4 118.34(16) . . ?
O2 C5 C6 118.90(16) . . ?
C4 C5 C6 122.75(17) . . ?
C5 C6 H6 121.0(16) . . ?
C7 C6 C5 118.83(17) . . ?
C7 C6 H6 120.1(16) . . ?
C6 C7 H7 119.2(16) . . ?
C6 C7 C8 121.35(17) . . ?
C8 C7 H7 119.4(16) . . ?
C7 C8 C3 120.72(17) . . ?
C7 C8 C9 118.90(17) . . ?
C9 C8 C3 120.37(17) . . ?
C8 C9 H9 120.2(17) . . ?
C10 C9 C8 120.88(18) . . ?
C10 C9 H9 118.9(17) . . ?
C1 C10 H10 120.6(16) . . ?
C9 C10 C1 119.58(18) . . ?
C9 C10 H10 119.8(16) . . ?
O3 C11 C12 123.88(17) . . ?
O3 C11 C20 113.70(17) . . ?
C12 C11 C20 122.38(18) . . ?
C11 C12 C13 118.53(16) . . ?
C11 C12 C21 116.56(16) . . ?
C13 C12 C21 124.91(16) . . ?
C14 C13 C12 124.94(16) . . ?
C18 C13 C12 117.82(17) . . ?
C18 C13 C14 117.24(17) . . ?
C13 C14 C26 124.24(16) . . ?
C15 C14 C13 119.38(18) . . ?
C15 C14 C26 116.36(17) . . ?
O4 C15 C14 118.22(19) . . ?
O4 C15 C16 119.37(19) . . ?
C14 C15 C16 122.4(2) . . ?
C15 C16 H16 119(2) . . ?
C17 C16 C15 119.0(2) . . ?
C17 C16 H16 122.4(19) . . ?
C16 C17 H17 120.8(16) . . ?
C16 C17 C18 121.7(2) . . ?
C18 C17 H17 117.5(16) . . ?
C17 C18 C13 120.3(2) . . ?
C17 C18 C19 119.24(19) . . ?
C19 C18 C13 120.43(18) . . ?
C18 C19 H19 118.0(16) . . ?
C20 C19 C18 120.92(19) . . ?
C20 C19 H19 121.1(16) . . ?
C11 C20 H20 117.9(18) . . ?
C19 C20 C11 119.8(2) . . ?
C19 C20 H20 122.3(18) . . ?
C4 C21 C12 113.21(13) . . ?
C4 C21 H21 104.8(12) . . ?
C12 C21 H21 104.0(13) . . ?
C22 C21 C4 112.92(14) . . ?
C22 C21 C12 113.10(14) . . ?
C22 C21 H21 107.9(13) . . ?
C21 C22 S1 125.2(2) . . ?
C24A C22 C21 126.8(6) . . ?
C25 C22 S1 113.4(2) . . ?
C25 C22 C21 121.45(15) . . ?
C25 C22 C24A 111.7(6) . . ?
S1 C23 H23 122.4 . . ?
C24 C23 S1 115.2(8) . . ?
C24 C23 H23 122.4 . . ?
S1A C23A H23A 124.1 . . ?
C24A C23A S1A 111.9(7) . . ?
C24A C23A H23A 124.1 . . ?
C23 C24 H24 126.5 . . ?
C23 C24 C25 107.0(11) . . ?
C25 C24 H24 126.5 . . ?
C22 C24A H24A 124.6 . . ?
C23A C24A C22 110.9(11) . . ?
C23A C24A H24A 124.6 . . ?
C22 C25 S1A 112.67(19) . . ?
C22 C25 C24 113.4(6) . . ?
C22 C25 C26 122.26(15) . . ?
C24 C25 C26 124.3(6) . . ?
C26 C25 S1A 124.70(19) . . ?
C2 C26 H26 105.4(13) . . ?
C14 C26 C2 112.80(14) . . ?
C14 C26 H26 108.5(13) . . ?
C25 C26 C2 114.57(15) . . ?
C25 C26 C14 111.20(15) . . ?
C25 C26 H26 103.5(13) . . ?
O5 S2 C27 105.0(2) . . ?
O5 S2 C30 105.28(14) . . ?
C27 S2 C30 98.6(2) . . ?
S2 C27 D27A 109(3) . . ?
S2 C27 D27B 99(2) . . ?
S2 C27 D27C 110(4) . . ?
D27A C27 D27B 102(4) . . ?
D27A C27 D27C 127(5) . . ?
D27B C27 D27C 106(4) . . ?
S2 C30 D30A 108(2) . . ?
S2 C30 D30B 104(2) . . ?
S2 C30 D30C 107(3) . . ?
D30A C30 D30B 110(3) . . ?
D30A C30 D30C 114(4) . . ?
D30B C30 D30C 113(4) . . ?
O6 S3 C28 105.09(12) . . ?
O6 S3 C29 103.71(10) . . ?
C29 S3 C28 98.38(13) . . ?
S3 C28 D28A 106.1(17) . . ?
S3 C28 D28B 109.7(19) . . ?
S3 C28 D28C 102(2) . . ?
D28A C28 D28B 108(3) . . ?
D28A C28 D28C 116(3) . . ?
D28B C28 D28C 115(3) . . ?
S3 C29 D29A 106.1(15) . . ?
S3 C29 D29B 110.5(16) . . ?
S3 C29 D29C 109.9(16) . . ?
D29A C29 D29B 111(2) . . ?
D29A C29 D29C 111(2) . . ?
D29B C29 D29C 109(2) . . ?

loop_
_geom_bond_atom_site_label_1
_geom_bond_atom_site_label_2
_geom_bond_distance
_geom_bond_site_symmetry_2
_geom_bond_publ_flag
S1 C22 1.692(4) . ?
S1 C23 1.722(8) . ?
S1A C23A 1.712(6) . ?
S1A C25 1.688(3) . ?
O1 H1 0.85(3) . ?
O1 C1 1.365(2) . ?
O2 H2 0.81(4) . ?
O2 C5 1.370(2) . ?
O3 H3 0.85(3) . ?
O3 C11 1.370(2) . ?
O4 H4 0.77(4) . ?
O4 C15 1.369(3) . ?
C1 C2 1.392(2) . ?
C1 C10 1.411(3) . ?
C2 C3 1.440(2) . ?
C2 C26 1.531(2) . ?
C3 C4 1.442(2) . ?
C3 C8 1.431(2) . ?
C4 C5 1.386(2) . ?
C4 C21 1.525(2) . ?
C5 C6 1.413(2) . ?
C6 H6 1.00(3) . ?
C6 C7 1.354(3) . ?
C7 H7 0.95(3) . ?
C7 C8 1.413(3) . ?
C8 C9 1.416(3) . ?
C9 H9 0.91(3) . ?
C9 C10 1.352(3) . ?
C10 H10 0.95(3) . ?
C11 C12 1.387(3) . ?
C11 C20 1.412(3) . ?
C12 C13 1.443(2) . ?
C12 C21 1.527(2) . ?
C13 C14 1.437(3) . ?
C13 C18 1.435(3) . ?
C14 C15 1.390(3) . ?
C14 C26 1.522(3) . ?
C15 C16 1.407(3) . ?
C16 H16 0.90(3) . ?
C16 C17 1.352(4) . ?
C17 H17 0.95(3) . ?
C17 C18 1.413(3) . ?
C18 C19 1.414(3) . ?
C19 H19 0.93(3) . ?
C19 C20 1.349(3) . ?
C20 H20 0.91(3) . ?
C21 H21 0.93(2) . ?
C21 C22 1.497(2) . ?
C22 C24A 1.477(12) . ?
C22 C25 1.352(2) . ?
C23 H23 0.9500 . ?
C23 C24 1.375(15) . ?
C23A H23A 0.9500 . ?
C23A C24A 1.364(15) . ?
C24 H24 0.9500 . ?
C24 C25 1.481(12) . ?
C24A H24A 0.9500 . ?
C25 C26 1.497(2) . ?
C26 H26 0.95(2) . ?
S2 O5 1.5095(18) . ?
S2 C27 1.751(3) . ?
S2 C30 1.772(3) . ?
C27 D27A 0.92(5) . ?
C27 D27B 1.03(5) . ?
C27 D27C 0.94(6) . ?
C30 D30A 0.98(4) . ?
C30 D30B 0.96(4) . ?
C30 D30C 0.85(5) . ?
S3 O6 1.5181(17) . ?
S3 C28 1.784(3) . ?
S3 C29 1.777(2) . ?
C28 D28A 0.98(3) . ?
C28 D28B 0.94(3) . ?
C28 D28C 0.96(4) . ?
C29 D29A 1.01(3) . ?
C29 D29B 0.98(3) . ?
C29 D29C 0.93(3) . ?

loop_
_geom_hbond_atom_site_label_D
_geom_hbond_atom_site_label_H
_geom_hbond_atom_site_label_A
_geom_hbond_distance_DH
_geom_hbond_distance_HA
_geom_hbond_distance_DA
_geom_hbond_angle_DHA
_geom_hbond_site_symmetry_A
_geom_hbond_publ_flag
O1 H1 O4 0.85(3) 1.91(3) 2.734(3) 164(3) . yes
O2 H2 O6 0.81(4) 1.77(4) 2.576(2) 172(4) . yes
O3 H3 O2 0.85(3) 1.87(3) 2.725(2) 178(3) . yes
O4 H4 O5 0.77(4) 1.83(4) 2.599(2) 173(4) . yes

loop_
_geom_torsion_atom_site_label_1
_geom_torsion_atom_site_label_2
_geom_torsion_atom_site_label_3
_geom_torsion_atom_site_label_4
_geom_torsion
_geom_torsion_site_symmetry_1
_geom_torsion_site_symmetry_2
_geom_torsion_site_symmetry_3
_geom_torsion_site_symmetry_4
_geom_torsion_publ_flag
S1 C22 C25 C24 -2.6(8) . . . . ?
S1 C22 C25 C26 177.8(3) . . . . ?
S1 C23 C24 C25 -7.3(15) . . . . ?
S1A C23A C24A C22 -3.1(15) . . . . ?
S1A C25 C26 C2 -123.7(2) . . . . ?
S1A C25 C26 C14 107.0(2) . . . . ?
O1 C1 C2 C3 -171.32(17) . . . . ?
O1 C1 C2 C26 8.3(3) . . . . ?
O1 C1 C10 C9 173.65(18) . . . . ?
O2 C5 C6 C7 -177.15(17) . . . . ?
O3 C11 C12 C13 -177.49(16) . . . . ?
O3 C11 C12 C21 3.3(3) . . . . ?
O3 C11 C20 C19 179.36(17) . . . . ?
O4 C15 C16 C17 -178.78(19) . . . . ?
C1 C2 C3 C4 172.34(16) . . . . ?
C1 C2 C3 C8 -5.2(2) . . . . ?
C1 C2 C26 C14 -94.10(19) . . . . ?
C1 C2 C26 C25 137.33(17) . . . . ?
C2 C1 C10 C9 -6.3(3) . . . . ?
C2 C3 C4 C5 -175.97(16) . . . . ?
C2 C3 C4 C21 0.6(3) . . . . ?
C2 C3 C8 C7 178.64(16) . . . . ?
C2 C3 C8 C9 -0.4(3) . . . . ?
C3 C2 C26 C14 85.5(2) . . . . ?
C3 C2 C26 C25 -43.1(2) . . . . ?
C3 C4 C5 O2 176.07(15) . . . . ?
C3 C4 C5 C6 -3.1(3) . . . . ?
C3 C4 C21 C12 -76.2(2) . . . . ?
C3 C4 C21 C22 54.0(2) . . . . ?
C3 C8 C9 C10 2.8(3) . . . . ?
C4 C3 C8 C7 1.0(3) . . . . ?
C4 C3 C8 C9 -178.03(16) . . . . ?
C4 C5 C6 C7 2.0(3) . . . . ?
C4 C21 C22 S1 114.8(3) . . . . ?
C4 C21 C22 C24A 119.4(9) . . . . ?
C4 C21 C22 C25 -64.4(2) . . . . ?
C5 C4 C21 C12 100.50(18) . . . . ?
C5 C4 C21 C22 -129.35(16) . . . . ?
C5 C6 C7 C8 0.6(3) . . . . ?
C6 C7 C8 C3 -2.1(3) . . . . ?
C6 C7 C8 C9 176.90(18) . . . . ?
C7 C8 C9 C10 -176.20(19) . . . . ?
C8 C3 C4 C5 1.5(2) . . . . ?
C8 C3 C4 C21 178.15(15) . . . . ?
C8 C9 C10 C1 0.4(3) . . . . ?
C10 C1 C2 C3 8.6(3) . . . . ?
C10 C1 C2 C26 -171.77(17) . . . . ?
C11 C12 C13 C14 175.84(16) . . . . ?
C11 C12 C13 C18 -3.5(2) . . . . ?
C11 C12 C21 C4 -96.54(18) . . . . ?
C11 C12 C21 C22 133.40(16) . . . . ?
C12 C11 C20 C19 -2.8(3) . . . . ?
C12 C13 C14 C15 -179.73(16) . . . . ?
C12 C13 C14 C26 -1.0(3) . . . . ?
C12 C13 C18 C17 179.30(17) . . . . ?
C12 C13 C18 C19 0.3(3) . . . . ?
C12 C21 C22 S1 -115.0(3) . . . . ?
C12 C21 C22 C24A -110.4(9) . . . . ?
C12 C21 C22 C25 65.8(2) . . . . ?
C13 C12 C21 C4 84.32(19) . . . . ?
C13 C12 C21 C22 -45.7(2) . . . . ?
C13 C14 C15 O4 179.11(16) . . . . ?
C13 C14 C15 C16 0.5(3) . . . . ?
C13 C14 C26 C2 -75.5(2) . . . . ?
C13 C14 C26 C25 54.8(2) . . . . ?
C13 C18 C19 C20 1.8(3) . . . . ?
C14 C13 C18 C17 -0.1(3) . . . . ?
C14 C13 C18 C19 -179.12(17) . . . . ?
C14 C15 C16 C17 -0.2(3) . . . . ?
C15 C14 C26 C2 103.28(18) . . . . ?
C15 C14 C26 C25 -126.41(17) . . . . ?
C15 C16 C17 C18 -0.3(3) . . . . ?
C16 C17 C18 C13 0.4(3) . . . . ?
C16 C17 C18 C19 179.5(2) . . . . ?
C17 C18 C19 C20 -177.16(19) . . . . ?
C18 C13 C14 C15 -0.3(2) . . . . ?
C18 C13 C14 C26 178.38(16) . . . . ?
C18 C19 C20 C11 -0.7(3) . . . . ?
C20 C11 C12 C13 4.9(3) . . . . ?
C20 C11 C12 C21 -174.31(16) . . . . ?
C21 C4 C5 O2 -0.8(2) . . . . ?
C21 C4 C5 C6 -179.96(16) . . . . ?
C21 C12 C13 C14 -5.0(3) . . . . ?
C21 C12 C13 C18 175.58(15) . . . . ?
C21 C22 C24A C23A 178.1(7) . . . . ?
C21 C22 C25 S1A -176.2(2) . . . . ?
C21 C22 C25 C24 176.7(8) . . . . ?
C21 C22 C25 C26 -2.9(3) . . . . ?
C22 S1 C23 C24 5.4(11) . . . . ?
C22 C25 C26 C2 63.9(2) . . . . ?
C22 C25 C26 C14 -65.5(2) . . . . ?
C23 S1 C22 C21 179.4(4) . . . . ?
C23 S1 C22 C25 -1.4(5) . . . . ?
C23 C24 C25 C22 6.3(14) . . . . ?
C23 C24 C25 C26 -174.2(7) . . . . ?
C23A S1A C25 C22 -1.9(4) . . . . ?
C23A S1A C25 C26 -175.0(3) . . . . ?
C24 C25 C26 C2 -115.6(9) . . . . ?
C24 C25 C26 C14 115.0(9) . . . . ?
C24A C22 C25 S1A 0.5(8) . . . . ?
C24A C22 C25 C26 173.8(8) . . . . ?
C25 S1A C23A C24A 2.9(10) . . . . ?
C25 C22 C24A C23A 1.7(14) . . . . ?
C26 C2 C3 C4 -7.2(3) . . . . ?
C26 C2 C3 C8 175.27(16) . . . . ?
C26 C14 C15 O4 0.3(2) . . . . ?
C26 C14 C15 C16 -178.29(18) . . . . ?

loop_
_exptl_oxdiff_crystal_face_indexfrac_h
_exptl_oxdiff_crystal_face_indexfrac_k
_exptl_oxdiff_crystal_face_indexfrac_l
_exptl_oxdiff_crystal_face_x
_exptl_oxdiff_crystal_face_y
_exptl_oxdiff_crystal_face_z
-0.0000 0.9998 0.0000 -0.0034 0.0384 0.0001
0.0000 -0.9998 -0.0000 0.0034 -0.0384 -0.0001
-1.0004 0.9999 0.0010 -0.0077 0.0381 -0.0680
1.0004 -0.9999 -0.0010 0.0077 -0.0381 0.0680
-1.0004 -0.9996 0.0010 -0.0008 -0.0386 -0.0682
1.0004 0.9996 -0.0010 0.0008 0.0386 0.0682
0.0011 0.0004 0.9998 -0.0504 -0.0045 0.0110
-0.0011 -0.0004 -0.9998 0.0504 0.0045 -0.0110
1.0004 -0.0002 -0.0010 0.0043 0.0003 0.0681
-1.0004 0.0002 0.0010 -0.0043 -0.0003 -0.0681
